data_2216459
loop_
_publ_author_name
'Wang, Zeng-You'
'Liu, Shi-Xiong'

_publ_section_title
;
 [\m-1,2-Bis(salicyloyl)hydrazine(4{-})]bis[(ethylenediamine)zinc(II)]
 dimethylformamide disolvate dihydrate
;
_journal_coeditor_code GG3120
_journal_issue 12
_journal_name_full 'Acta Crystallographica Section E'
_journal_page_first m3105
_journal_page_last m3106
_journal_paper_doi 10.1107/S1600536807057212
_journal_volume 63
_journal_year 2007
_chemical_formula_iupac '[Zn2 (C14 H8 N2 O4) (C2 H8 N2)2], 2C3 H7 N O, 2H2 O'
_chemical_formula_moiety 'C18 H24 N6 O4 Zn2, 2(C3 H7 N O), 2(H2 O)'
_chemical_formula_sum 'C24 H42 N8 O8 Zn2'
_chemical_formula_weight 701.40
_chemical_name_systematic
;
[\m-1,2-Bis(salicyloyl)hydrazine(4-)]bis[(ethylenediamine)zinc(II)]
bis(dimethylformamide) solvate dihydrate
;
_space_group_IT_number 15
_symmetry_cell_setting monoclinic
_symmetry_space_group_name_Hall '-C 2yc'
_symmetry_space_group_name_H-M 'C 1 2/c 1'
_atom_sites_solution_hydrogens geom
_atom_sites_solution_primary direct
_atom_sites_solution_secondary difmap
_audit_creation_method SHELXL-97
_cell_angle_alpha 90.00
_cell_angle_beta 115.606(18)
_cell_angle_gamma 90.00
_cell_formula_units_Z 4
_cell_length_a 28.715(14)
_cell_length_b 8.812(4)
_cell_length_c 13.522(6)
_cell_measurement_reflns_used 13504
_cell_measurement_temperature 293(2)
_cell_measurement_theta_max 26.50
_cell_measurement_theta_min 3.02
_cell_volume 3086(3)
_computing_cell_refinement 'TEXRAY (MSC, 1999)'
_computing_data_collection 'TEXRAY (MSC, 1999)'
_computing_data_reduction 'TEXSAN (MSC, 1999)'
_computing_molecular_graphics 'ORTEX (McArdle, 1995)'
_computing_publication_material 'SHELXL97 (Sheldrick,1997)'
_computing_structure_refinement 'SHELXL97 (Sheldrick, 1997)'
_computing_structure_solution 'SHELXS97 (Sheldrick, 1997)'
_diffrn_ambient_temperature 293(2)
_diffrn_measured_fraction_theta_full 1.00
_diffrn_measured_fraction_theta_max 1.00
_diffrn_measurement_device_type 'Rigaku Weissenberg IP'
_diffrn_measurement_method \w
_diffrn_radiation_monochromator graphite
_diffrn_radiation_source 'rotor target'
_diffrn_radiation_type MoK\a
_diffrn_radiation_wavelength 0.71073
_diffrn_reflns_av_R_equivalents 0.0561
_diffrn_reflns_av_sigmaI/netI 0.0470
_diffrn_reflns_limit_h_max 36
_diffrn_reflns_limit_h_min -36
_diffrn_reflns_limit_k_max 10
_diffrn_reflns_limit_k_min -11
_diffrn_reflns_limit_l_max 16
_diffrn_reflns_limit_l_min -16
_diffrn_reflns_number 13504
_diffrn_reflns_theta_full 26.50
_diffrn_reflns_theta_max 26.50
_diffrn_reflns_theta_min 3.02
_diffrn_standards_decay_% 0
_exptl_absorpt_coefficient_mu 1.612
_exptl_absorpt_correction_T_max 0.917
_exptl_absorpt_correction_T_min 0.728
_exptl_absorpt_correction_type psi-scan
_exptl_absorpt_process_details '(TEXRAY; MSC, 1999)'
_exptl_crystal_colour yellow
_exptl_crystal_density_diffrn 1.510
_exptl_crystal_density_method 'not measured'
_exptl_crystal_description block
_exptl_crystal_F_000 1464
_exptl_crystal_size_max 0.20
_exptl_crystal_size_mid 0.20
_exptl_crystal_size_min 0.05
_refine_diff_density_max 0.84
_refine_diff_density_min -0.33
_refine_ls_extinction_method none
_refine_ls_goodness_of_fit_ref 1.029
_refine_ls_hydrogen_treatment constr
_refine_ls_matrix_type full
_refine_ls_number_parameters 192
_refine_ls_number_reflns 3191
_refine_ls_number_restraints 0
_refine_ls_restrained_S_all 1.029
_refine_ls_R_factor_all 0.0577
_refine_ls_R_factor_gt 0.0429
_refine_ls_shift/su_max 0.001
_refine_ls_shift/su_mean 0.000
_refine_ls_structure_factor_coef Fsqd
_refine_ls_weighting_details 'w=1/[\s^2^(Fo^2^)+(0.0560P)^2^+3.1677P] where P=(Fo^2^+2Fc^2^)/3'
_refine_ls_weighting_scheme calc
_refine_ls_wR_factor_gt 0.1020
_refine_ls_wR_factor_ref 0.1104
_reflns_number_gt 2537
_reflns_number_total 3191
_reflns_threshold_expression I>2\s(I)
_cod_data_source_file gg3120.cif
_cod_data_source_block I
_cod_depositor_comments
;
The following automatic conversions were performed:
'_symmetry_cell_setting' value 'Monoclinic' changed to 'monoclinic'
according to '/home/saulius/struct/CIF-dictionaries/cif_core.dic'
dictionary named 'cif_core.dic' version 2.4.1 from 2010-06-29.

Automatic conversion script
Id: cif_fix_enum 1527 2010-12-29 10:47:43Z saulius 

The following automatic conversions were performed:

'_symmetry_cell_setting' value 'Monoclinic' changed to 'monoclinic'
according to /home/saulius/struct/CIF-dictionaries/cif_core.dic
dictionary named 'cif_core.dic' version 2.4.1 from 2010-06-29.

Automatic conversion script
Id: cif_fix_values 1715 2011-07-08 13:25:40Z adriana 
;
_cod_original_cell_volume 3086(2)
_cod_original_sg_symbol_H-M 'C 2/c'
_cod_database_code 2216459
_cod_database_fobs_code 2216459

loop_
_symmetry_equiv_pos_as_xyz
'x, y, z'
'-x, y, -z+1/2'
'x+1/2, y+1/2, z'
'-x+1/2, y+1/2, -z+1/2'
'-x, -y, -z'
'x, -y, z-1/2'
'-x+1/2, -y+1/2, -z'
'x+1/2, -y+1/2, z-1/2'

loop_
_atom_site_type_symbol
_atom_site_label
_atom_site_fract_x
_atom_site_fract_y
_atom_site_fract_z
_atom_site_U_iso_or_equiv
_atom_site_adp_type
_atom_site_calc_flag
_atom_site_refinement_flags
_atom_site_occupancy
Zn Zn1 0.283933(14) 0.09578(4) 0.66136(3) 0.03147(14) Uani d . 1
N N1 0.27204(10) 0.2583(3) 0.54944(18) 0.0303(6) Uani d . 1
N N2 0.33371(11) -0.0796(3) 0.6755(2) 0.0356(6) Uani d . 1
H H2A 0.3282 -0.1145 0.6088 0.043 Uiso calc R 1
H H2B 0.3667 -0.0484 0.7105 0.043 Uiso calc R 1
N N3 0.26794(10) -0.0216(3) 0.7784(2) 0.0349(6) Uani d . 1
H H3B 0.2667 0.0422 0.8292 0.042 Uiso calc R 1
H H3C 0.2378 -0.0719 0.7465 0.042 Uiso calc R 1
O O1 0.32649(9) 0.2536(2) 0.77614(16) 0.0390(5) Uani d . 1
O O2 0.28689(9) 0.4695(3) 0.46998(17) 0.0389(5) Uani d . 1
C C1 0.35718(12) 0.3510(4) 0.7583(2) 0.0324(7) Uani d . 1
C C2 0.34744(12) 0.4106(3) 0.6532(2) 0.0300(6) Uani d . 1
C C3 0.38339(13) 0.5084(4) 0.6438(3) 0.0393(7) Uani d . 1
H H3A 0.3776 0.5434 0.5746 0.047 Uiso calc R 1
C C4 0.42691(15) 0.5551(4) 0.7325(3) 0.0490(9) Uani d . 1
H H4A 0.4504 0.6198 0.7236 0.059 Uiso calc R 1
C C5 0.43535(14) 0.5043(4) 0.8359(3) 0.0491(9) Uani d . 1
H H5A 0.4643 0.5369 0.8971 0.059 Uiso calc R 1
C C6 0.40102(15) 0.4058(4) 0.8483(3) 0.0435(8) Uani d . 1
H H6A 0.4070 0.3745 0.9185 0.052 Uiso calc R 1
C C7 0.29969(12) 0.3788(3) 0.5520(2) 0.0287(6) Uani d . 1
C C8 0.32285(14) -0.1992(4) 0.7391(3) 0.0432(8) Uani d . 1
H H8A 0.3524 -0.2664 0.7718 0.052 Uiso calc R 1
H H8B 0.2934 -0.2588 0.6909 0.052 Uiso calc R 1
C C9 0.31175(14) -0.1279(4) 0.8275(3) 0.0439(8) Uani d . 1
H H9A 0.3035 -0.2062 0.8678 0.053 Uiso calc R 1
H H9B 0.3421 -0.0739 0.8784 0.053 Uiso calc R 1
O O1W 0.19090(11) 0.2778(3) 0.04279(18) 0.0487(6) Uani d . 1
H H01A 0.1825 0.2636 0.0948 0.073 Uiso d R 1
H H01B 0.1972 0.1785 0.0279 0.073 Uiso d R 1
N N4 0.52553(14) 0.0566(4) 0.8992(3) 0.0605(9) Uani d . 1
O O3 0.44552(14) -0.0441(5) 0.8158(3) 0.0913(12) Uani d . 1
C C10 0.4743(2) 0.0630(7) 0.8429(4) 0.0735(14) Uani d . 1
H H10A 0.4630 0.1761 0.8218 0.088 Uiso d R 1
C C11 0.5515(2) -0.0861(6) 0.9321(4) 0.0772(14) Uani d . 1
H H11A 0.5265 -0.1662 0.9137 0.116 Uiso calc R 1
H H11B 0.5726 -0.0856 1.0098 0.116 Uiso calc R 1
H H11C 0.5730 -0.1022 0.8947 0.116 Uiso calc R 1
C C12 0.5555(2) 0.1936(7) 0.9292(5) 0.1004(19) Uani d . 1
H H12A 0.5332 0.2793 0.8992 0.151 Uiso calc R 1
H H12B 0.5809 0.1910 0.9009 0.151 Uiso calc R 1
H H12C 0.5724 0.2020 1.0077 0.151 Uiso calc R 1

loop_
_atom_site_aniso_label
_atom_site_aniso_U_11
_atom_site_aniso_U_22
_atom_site_aniso_U_33
_atom_site_aniso_U_12
_atom_site_aniso_U_13
_atom_site_aniso_U_23
Zn1 0.0396(2) 0.0271(2) 0.02645(19) -0.00065(16) 0.01315(16) 0.00291(13)
N1 0.0334(14) 0.0287(14) 0.0246(11) -0.0044(11) 0.0085(10) 0.0009(9)
N2 0.0362(15) 0.0356(15) 0.0336(13) -0.0013(12) 0.0139(12) -0.0032(11)
N3 0.0359(15) 0.0367(15) 0.0321(12) -0.0038(12) 0.0146(12) 0.0004(11)
O1 0.0534(15) 0.0357(13) 0.0272(10) -0.0105(11) 0.0168(10) -0.0020(9)
O2 0.0453(14) 0.0337(12) 0.0315(11) -0.0107(11) 0.0107(10) 0.0072(9)
C1 0.0371(18) 0.0246(15) 0.0328(14) 0.0026(13) 0.0125(13) -0.0031(12)
C2 0.0311(16) 0.0262(15) 0.0310(14) 0.0028(13) 0.0117(13) 0.0007(11)
C3 0.0365(19) 0.0367(19) 0.0430(17) -0.0018(15) 0.0155(15) 0.0036(14)
C4 0.040(2) 0.044(2) 0.060(2) -0.0159(17) 0.0179(17) -0.0031(17)
C5 0.037(2) 0.044(2) 0.0475(19) -0.0014(17) 0.0006(16) -0.0040(15)
C6 0.046(2) 0.040(2) 0.0344(16) -0.0013(16) 0.0077(15) -0.0013(13)
C7 0.0313(16) 0.0302(16) 0.0259(13) -0.0001(13) 0.0134(12) -0.0007(11)
C8 0.044(2) 0.0284(18) 0.055(2) 0.0038(15) 0.0195(17) 0.0048(14)
C9 0.044(2) 0.048(2) 0.0367(16) 0.0013(16) 0.0144(15) 0.0159(15)
O1W 0.0784(19) 0.0356(13) 0.0357(12) 0.0049(13) 0.0280(13) -0.0001(10)
N4 0.050(2) 0.066(2) 0.060(2) -0.0007(18) 0.0177(17) -0.0060(17)
O3 0.055(2) 0.123(3) 0.089(3) -0.025(2) 0.0244(19) -0.027(2)
C10 0.057(3) 0.093(4) 0.064(3) 0.004(3) 0.019(2) -0.011(3)
C11 0.080(4) 0.076(4) 0.074(3) 0.018(3) 0.032(3) 0.007(2)
C12 0.087(4) 0.081(4) 0.107(4) -0.026(3) 0.018(3) -0.007(3)

loop_
_atom_type_symbol
_atom_type_description
_atom_type_scat_dispersion_real
_atom_type_scat_dispersion_imag
_atom_type_scat_source
C C 0.0033 0.0016 'International Tables Vol C Tables 4.2.6.8 and 6.1.1.4'
H H 0.0000 0.0000 'International Tables Vol C Tables 4.2.6.8 and 6.1.1.4'
N N 0.0061 0.0033 'International Tables Vol C Tables 4.2.6.8 and 6.1.1.4'
O O 0.0106 0.0060 'International Tables Vol C Tables 4.2.6.8 and 6.1.1.4'
Zn Zn 0.2839 1.4301 'International Tables Vol C Tables 4.2.6.8 and 6.1.1.4'

loop_
_geom_angle_atom_site_label_1
_geom_angle_atom_site_label_2
_geom_angle_atom_site_label_3
_geom_angle_site_symmetry_1
_geom_angle_site_symmetry_3
_geom_angle
_geom_angle_publ_flag
N1 Zn1 O1 . . 86.46(10) no
N1 Zn1 N2 . . 119.46(11) no
O1 Zn1 N2 . . 106.06(11) no
N1 Zn1 N3 . . 154.15(11) no
O1 Zn1 N3 . . 90.96(10) no
N2 Zn1 N3 . . 85.97(11) no
N1 Zn1 O2 . 7_556 76.84(9) no
O1 Zn1 O2 . 7_556 149.38(10) no
N2 Zn1 O2 . 7_556 104.49(11) no
N3 Zn1 O2 . 7_556 93.13(10) no
C7 N1 N1 . 7_556 113.3(3) ?
C7 N1 Zn1 . . 130.7(2) ?
N1 N1 Zn1 7_556 . 115.9(2) ?
C8 N2 Zn1 . . 106.1(2) ?
C8 N2 H2A . . 110.5 ?
Zn1 N2 H2A . . 110.5 ?
C8 N2 H2B . . 110.5 ?
Zn1 N2 H2B . . 110.5 ?
H2A N2 H2B . . 108.7 ?
C9 N3 Zn1 . . 103.29(19) ?
C9 N3 H3B . . 111.1 ?
Zn1 N3 H3B . . 111.1 ?
C9 N3 H3C . . 111.1 ?
Zn1 N3 H3C . . 111.1 ?
H3B N3 H3C . . 109.1 ?
C1 O1 Zn1 . . 121.85(17) ?
C7 O2 Zn1 . 7_556 111.55(19) ?
O1 C1 C6 . . 118.8(3) ?
O1 C1 C2 . . 124.1(3) ?
C6 C1 C2 . . 117.0(3) ?
C3 C2 C1 . . 119.0(3) ?
C3 C2 C7 . . 117.3(3) ?
C1 C2 C7 . . 123.6(3) ?
C4 C3 C2 . . 122.6(3) ?
C4 C3 H3A . . 118.7 ?
C2 C3 H3A . . 118.7 ?
C3 C4 C5 . . 118.8(3) ?
C3 C4 H4A . . 120.6 ?
C5 C4 H4A . . 120.6 ?
C6 C5 C4 . . 120.3(3) ?
C6 C5 H5A . . 119.9 ?
C4 C5 H5A . . 119.9 ?
C5 C6 C1 . . 122.1(3) ?
C5 C6 H6A . . 119.0 ?
C1 C6 H6A . . 119.0 ?
O2 C7 N1 . . 122.3(3) ?
O2 C7 C2 . . 118.9(3) ?
N1 C7 C2 . . 118.8(3) ?
N2 C8 C9 . . 109.7(3) ?
N2 C8 H8A . . 109.7 ?
C9 C8 H8A . . 109.7 ?
N2 C8 H8B . . 109.7 ?
C9 C8 H8B . . 109.7 ?
H8A C8 H8B . . 108.2 ?
N3 C9 C8 . . 109.9(3) ?
N3 C9 H9A . . 109.7 ?
C8 C9 H9A . . 109.7 ?
N3 C9 H9B . . 109.7 ?
C8 C9 H9B . . 109.7 ?
H9A C9 H9B . . 108.2 ?
H01A O1W H01B . . 101.0 ?
C10 N4 C11 . . 120.9(5) ?
C10 N4 C12 . . 120.3(5) ?
C11 N4 C12 . . 118.8(4) ?
O3 C10 N4 . . 125.7(6) ?
O3 C10 H10A . . 124.9 ?
N4 C10 H10A . . 109.3 ?
N4 C11 H11A . . 109.5 ?
N4 C11 H11B . . 109.5 ?
H11A C11 H11B . . 109.5 ?
N4 C11 H11C . . 109.5 ?
H11A C11 H11C . . 109.5 ?
H11B C11 H11C . . 109.5 ?
N4 C12 H12A . . 109.5 ?
N4 C12 H12B . . 109.5 ?
H12A C12 H12B . . 109.5 ?
N4 C12 H12C . . 109.5 ?
H12A C12 H12C . . 109.5 ?
H12B C12 H12C . . 109.5 ?

loop_
_geom_bond_atom_site_label_1
_geom_bond_atom_site_label_2
_geom_bond_site_symmetry_2
_geom_bond_distance
_geom_bond_publ_flag
Zn1 N1 . 2.003(2) no
Zn1 N2 . 2.057(3) no
Zn1 N3 . 2.101(3) no
Zn1 O1 . 2.049(2) no
Zn1 O2 7_556 2.121(2) no
N1 C7 . 1.317(4) ?
N1 N1 7_556 1.396(5) ?
N2 C8 . 1.477(4) ?
N2 H2A . 0.9000 ?
N2 H2B . 0.9000 ?
N3 C9 . 1.476(4) ?
N3 H3B . 0.9000 ?
N3 H3C . 0.9000 ?
O1 C1 . 1.325(4) ?
O2 C7 . 1.286(4) ?
O2 Zn1 7_556 2.121(2) ?
C1 C6 . 1.405(5) ?
C1 C2 . 1.424(4) ?
C2 C3 . 1.392(4) ?
C2 C7 . 1.486(4) ?
C3 C4 . 1.369(5) ?
C3 H3A . 0.9300 ?
C4 C5 . 1.386(5) ?
C4 H4A . 0.9300 ?
C5 C6 . 1.378(5) ?
C5 H5A . 0.9300 ?
C6 H6A . 0.9300 ?
C8 C9 . 1.500(5) ?
C8 H8A . 0.9700 ?
C8 H8B . 0.9700 ?
C9 H9A . 0.9700 ?
C9 H9B . 0.9700 ?
O1W H01A . 0.8457 ?
O1W H01B . 0.9335 ?
N4 C10 . 1.335(6) ?
N4 C11 . 1.432(6) ?
N4 C12 . 1.435(6) ?
O3 C10 . 1.202(6) ?
C10 H10A . 1.0485 ?
C11 H11A . 0.9600 ?
C11 H11B . 0.9600 ?
C11 H11C . 0.9600 ?
C12 H12A . 0.9600 ?
C12 H12B . 0.9600 ?
C12 H12C . 0.9600 ?

loop_
_geom_hbond_atom_site_label_D
_geom_hbond_atom_site_label_H
_geom_hbond_atom_site_label_A
_geom_hbond_site_symmetry_A
_geom_hbond_distance_DH
_geom_hbond_distance_HA
_geom_hbond_distance_DA
_geom_hbond_angle_DHA
N2 H2B O3 . 0.90 2.09 2.956(5) 162
N3 H3C O1 4_546 0.90 2.32 3.177(4) 159
O1W H01A O1 7_556 0.85 1.88 2.716(3) 171
O1W H01B O2 4_545 0.93 1.90 2.814(3) 168
N2 H2A O1W 4_545 0.90 2.10 2.998(4) 172
N3 H3B O1W 7_556 0.90 2.27 3.064(4) 146

loop_
_geom_torsion_atom_site_label_1
_geom_torsion_atom_site_label_2
_geom_torsion_atom_site_label_3
_geom_torsion_atom_site_label_4
_geom_torsion_site_symmetry_1
_geom_torsion_site_symmetry_4
_geom_torsion
O1 Zn1 N1 C7 . . 25.5(3)
N2 Zn1 N1 C7 . . -80.9(3)
N3 Zn1 N1 C7 . . 110.4(3)
O2 Zn1 N1 C7 7_556 . 179.7(3)
O1 Zn1 N1 N1 . 7_556 -156.1(3)
N2 Zn1 N1 N1 . 7_556 97.5(3)
N3 Zn1 N1 N1 . 7_556 -71.2(4)
O2 Zn1 N1 N1 7_556 7_556 -1.9(3)
N1 Zn1 N2 C8 . . -164.09(19)
O1 Zn1 N2 C8 . . 100.8(2)
N3 Zn1 N2 C8 . . 11.0(2)
O2 Zn1 N2 C8 7_556 . -81.2(2)
N1 Zn1 N3 C9 . . -172.2(2)
O1 Zn1 N3 C9 . . -88.4(2)
N2 Zn1 N3 C9 . . 17.6(2)
O2 Zn1 N3 C9 7_556 . 122.0(2)
N1 Zn1 O1 C1 . . -39.0(2)
N2 Zn1 O1 C1 . . 80.7(2)
N3 Zn1 O1 C1 . . 166.7(2)
O2 Zn1 O1 C1 7_556 . -95.5(3)
Zn1 O1 C1 C6 . . -151.3(2)
Zn1 O1 C1 C2 . . 31.8(4)
O1 C1 C2 C3 . . -177.8(3)
C6 C1 C2 C3 . . 5.2(4)
O1 C1 C2 C7 . . 4.5(5)
C6 C1 C2 C7 . . -172.4(3)
C1 C2 C3 C4 . . -2.8(5)
C7 C2 C3 C4 . . 175.0(3)
C2 C3 C4 C5 . . -0.6(6)
C3 C4 C5 C6 . . 1.5(6)
C4 C5 C6 C1 . . 1.2(6)
O1 C1 C6 C5 . . 178.4(3)
C2 C1 C6 C5 . . -4.5(5)
Zn1 O2 C7 N1 7_556 . 2.5(4)
Zn1 O2 C7 C2 7_556 . -177.8(2)
N1 N1 C7 O2 7_556 . -0.9(5)
Zn1 N1 C7 O2 . . 177.5(2)
N1 N1 C7 C2 7_556 . 179.4(3)
Zn1 N1 C7 C2 . . -2.2(4)
C3 C2 C7 O2 . . -18.4(4)
C1 C2 C7 O2 . . 159.3(3)
C3 C2 C7 N1 . . 161.4(3)
C1 C2 C7 N1 . . -20.9(4)
Zn1 N2 C8 C9 . . -38.1(3)
Zn1 N3 C9 C8 . . -43.6(3)
N2 C8 C9 N3 . . 57.5(4)
C11 N4 C10 O3 . . 0.9(8)
C12 N4 C10 O3 . . -178.3(5)
